data_4340231
loop_
_publ_author_name
'Davidson, Matthew G.'
'Jones, Matthew D.'
'Lunn, Matthew D.'
'Mahon, Mary F.'

_publ_section_title
;
 Synthesis and X-ray structures of new titanium(IV) aryloxides and their
 exploitation for the ring opening polymerization of epsilon-caprolactone.
;
_journal_issue 5
_journal_name_full 'Inorganic chemistry'
_journal_page_first 2282
_journal_page_last 2287
_journal_paper_doi 10.1021/ic051708n
_journal_volume 45
_journal_year 2006
_chemical_formula_moiety 'C32 H56 O10 Ti2'
_chemical_formula_sum 'C32 H56 O10 Ti2'
_chemical_formula_weight 696.57
_chemical_name_systematic
; 
 ? 
;
_space_group_IT_number 14
_symmetry_cell_setting monoclinic
_symmetry_space_group_name_Hall '-P 2ybc'
_symmetry_space_group_name_H-M 'P 1 21/c 1'
_atom_sites_solution_hydrogens geom
_atom_sites_solution_primary direct
_atom_sites_solution_secondary difmap
_audit_creation_method SHELXL-97
_cell_angle_alpha 90.00
_cell_angle_beta 95.881(3)
_cell_angle_gamma 90.00
_cell_formula_units_Z 2
_cell_length_a 8.1990(6)
_cell_length_b 17.9010(11)
_cell_length_c 12.5650(10)
_cell_measurement_reflns_used 7987
_cell_measurement_temperature 170(2)
_cell_measurement_theta_max 22.47
_cell_measurement_theta_min 5.20
_cell_volume 1834.5(2)
_computing_cell_refinement 'HKL Scalepack (Otwinski & Minor, 1997)'
_computing_data_collection 'Collect (Nonius BV, 1997-2000)'
_computing_data_reduction 'HKL Denzo & Scalepack (Otwinski & Minor 1997)'
_computing_molecular_graphics 'Ortep-3 for Windows (Farrugia, 1997)'
_computing_publication_material 'WinGX publication routines (Farrugia, 1999)'
_computing_structure_refinement 'SHELXL-97 (Sheldrick, 1997)'
_computing_structure_solution
; 
 SIR97- Altomare A., Burla M.C., Camalli M., Cascarano G.L., Giacovazzo C. , 
 Guagliardi A., Moliterni A.G.G., Polidori G.,Spagna R. 
 (1999) J. Appl. Cryst. 32, 115-119.
;
_diffrn_ambient_temperature 170(2)
_diffrn_measured_fraction_theta_full 0.962
_diffrn_measured_fraction_theta_max 0.962
_diffrn_measurement_device_type 'nonius kappa CCD'
_diffrn_measurement_method CCD
_diffrn_radiation_monochromator graphite
_diffrn_radiation_source 'fine-focus sealed tube'
_diffrn_radiation_type MoK\a
_diffrn_radiation_wavelength 0.71073
_diffrn_reflns_av_R_equivalents 0.0549
_diffrn_reflns_av_sigmaI/netI 0.0490
_diffrn_reflns_limit_h_max 8
_diffrn_reflns_limit_h_min -7
_diffrn_reflns_limit_k_max 19
_diffrn_reflns_limit_k_min -19
_diffrn_reflns_limit_l_max 13
_diffrn_reflns_limit_l_min -13
_diffrn_reflns_number 7987
_diffrn_reflns_theta_full 22.47
_diffrn_reflns_theta_max 22.47
_diffrn_reflns_theta_min 5.20
_exptl_absorpt_coefficient_mu 0.485
_exptl_absorpt_correction_T_max 0.9178
_exptl_absorpt_correction_T_min 0.8603
_exptl_absorpt_correction_type none
_exptl_crystal_colour orange
_exptl_crystal_density_diffrn 1.261
_exptl_crystal_density_method 'not measured'
_exptl_crystal_description block
_exptl_crystal_F_000 744
_exptl_crystal_size_max 0.32
_exptl_crystal_size_mid 0.20
_exptl_crystal_size_min 0.18
_refine_diff_density_max 0.464
_refine_diff_density_min -0.331
_refine_diff_density_rms 0.054
_refine_ls_extinction_method none
_refine_ls_goodness_of_fit_ref 1.056
_refine_ls_hydrogen_treatment mixed
_refine_ls_matrix_type full
_refine_ls_number_parameters 210
_refine_ls_number_reflns 2302
_refine_ls_number_restraints 0
_refine_ls_restrained_S_all 1.056
_refine_ls_R_factor_all 0.0717
_refine_ls_R_factor_gt 0.0524
_refine_ls_shift/su_max 0.002
_refine_ls_shift/su_mean 0.000
_refine_ls_structure_factor_coef Fsqd
_refine_ls_weighting_details 'calc w=1/[\s^2^(Fo^2^)+(0.0574P)^2^+2.5185P] where P=(Fo^2^+2Fc^2^)/3'
_refine_ls_weighting_scheme calc
_refine_ls_wR_factor_gt 0.1250
_refine_ls_wR_factor_ref 0.1410
_reflns_number_gt 1795
_reflns_number_total 2302
_reflns_threshold_expression >2sigma(I)
_cod_data_source_file ic051708nsi20051004_093209.cif
_cod_data_source_block 2a
_cod_original_sg_symbol_H-M P21/c
_cod_database_code 4340231

loop_
_symmetry_equiv_pos_as_xyz
'x, y, z'
'-x, y+1/2, -z+1/2'
'-x, -y, -z'
'x, -y-1/2, z-1/2'

loop_
_atom_site_label
_atom_site_type_symbol
_atom_site_fract_x
_atom_site_fract_y
_atom_site_fract_z
_atom_site_U_iso_or_equiv
_atom_site_adp_type
_atom_site_occupancy
_atom_site_symmetry_multiplicity
_atom_site_calc_flag
_atom_site_refinement_flags
Ti1 Ti -0.11179(9) 0.48988(4) 0.38379(6) 0.0421(3) Uani 1 1 d .
O4 O 0.0720(3) 0.44354(13) 0.4778(2) 0.0419(7) Uani 1 1 d .
O1 O 0.1088(4) 0.55460(16) 0.3444(3) 0.0490(8) Uani 1 1 d .
O2 O -0.1197(4) 0.44763(15) 0.2562(2) 0.0501(8) Uani 1 1 d .
O3 O -0.2607(3) 0.43436(14) 0.4487(2) 0.0462(8) Uani 1 1 d .
C15 C 0.1306(5) 0.3179(2) 0.4151(4) 0.0490(11) Uani 1 1 d .
H15 H 0.0660 0.3243 0.3485 0.059 Uiso 1 1 calc R
O5 O 0.2350(3) 0.42314(15) 0.6588(2) 0.0482(8) Uani 1 1 d .
C12 C 0.3189(5) 0.2983(2) 0.6108(4) 0.0542(12) Uani 1 1 d .
H12 H 0.3822 0.2913 0.6777 0.065 Uiso 1 1 calc R
C11 C 0.2351(5) 0.3654(2) 0.5890(4) 0.0450(11) Uani 1 1 d .
C1 C 0.1278(6) 0.6143(2) 0.2695(4) 0.0556(12) Uani 1 1 d .
H1A H 0.0278 0.6156 0.2168 0.067 Uiso 1 1 calc R
C7 C -0.4076(5) 0.3920(2) 0.4188(4) 0.0508(11) Uani 1 1 d .
H7 H -0.4589 0.3799 0.4856 0.061 Uiso 1 1 calc R
C10 C 0.1427(5) 0.3743(2) 0.4904(3) 0.0424(10) Uani 1 1 d .
C8 C -0.3634(7) 0.3189(3) 0.3677(5) 0.0696(15) Uani 1 1 d .
H8C H -0.3160 0.3292 0.3007 0.104 Uiso 1 1 calc R
H8A H -0.4623 0.2883 0.3527 0.104 Uiso 1 1 calc R
H8B H -0.2834 0.2919 0.4166 0.104 Uiso 1 1 calc R
C13 C 0.3094(6) 0.2417(2) 0.5341(5) 0.0578(13) Uani 1 1 d .
C14 C 0.2149(6) 0.2515(2) 0.4386(4) 0.0569(12) Uani 1 1 d .
H14 H 0.2067 0.2122 0.3875 0.068 Uiso 1 1 calc R
C3 C 0.1443(7) 0.6890(3) 0.3244(5) 0.0717(16) Uani 1 1 d .
H3A H 0.0506 0.6970 0.3656 0.107 Uiso 1 1 calc R
H3B H 0.1472 0.7285 0.2707 0.107 Uiso 1 1 calc R
H3C H 0.2460 0.6901 0.3728 0.107 Uiso 1 1 calc R
C2 C 0.2752(6) 0.5975(3) 0.2088(4) 0.0669(14) Uani 1 1 d .
H2A H 0.3758 0.6005 0.2580 0.100 Uiso 1 1 calc R
H2C H 0.2802 0.6340 0.1512 0.100 Uiso 1 1 calc R
H2B H 0.2644 0.5471 0.1783 0.100 Uiso 1 1 calc R
C9 C -0.5277(6) 0.4385(3) 0.3484(4) 0.0659(14) Uani 1 1 d .
H9B H -0.5524 0.4843 0.3863 0.099 Uiso 1 1 calc R
H9A H -0.6289 0.4100 0.3307 0.099 Uiso 1 1 calc R
H9C H -0.4799 0.4514 0.2825 0.099 Uiso 1 1 calc R
C5 C -0.0398(10) 0.3896(4) 0.0997(5) 0.105(2) Uani 1 1 d .
H5C H 0.0712 0.3890 0.1369 0.157 Uiso 1 1 calc R
H5A H -0.0346 0.4017 0.0240 0.157 Uiso 1 1 calc R
H5B H -0.0904 0.3404 0.1056 0.157 Uiso 1 1 calc R
C16 C 0.4064(8) 0.1704(3) 0.5538(5) 0.0853(18) Uani 1 1 d .
H16A H 0.3867 0.1376 0.4914 0.128 Uiso 1 1 calc R
H16B H 0.3719 0.1451 0.6169 0.128 Uiso 1 1 calc R
H16C H 0.5235 0.1823 0.5660 0.128 Uiso 1 1 calc R
C4 C -0.1314(12) 0.4421(5) 0.1449(5) 0.139(4) Uani 1 1 d .
H4 H -0.0454 0.4812 0.1401 0.167 Uiso 1 1 calc R
C6 C -0.2556(8) 0.4886(3) 0.0906(4) 0.0829(17) Uani 1 1 d .
H6B H -0.2445 0.5396 0.1188 0.124 Uiso 1 1 calc R
H6A H -0.3641 0.4690 0.1020 0.124 Uiso 1 1 calc R
H6C H -0.2433 0.4890 0.0138 0.124 Uiso 1 1 calc R
H2 H 0.161(5) 0.5622(19) 0.395(3) 0.019(11) Uiso 1 1 d .

loop_
_atom_site_aniso_label
_atom_site_aniso_U_11
_atom_site_aniso_U_22
_atom_site_aniso_U_33
_atom_site_aniso_U_23
_atom_site_aniso_U_13
_atom_site_aniso_U_12
Ti1 0.0448(5) 0.0389(5) 0.0435(5) 0.0016(3) 0.0086(3) 0.0012(3)
O4 0.0454(16) 0.0341(14) 0.0476(17) 0.0030(12) 0.0122(13) 0.0053(12)
O1 0.055(2) 0.0493(18) 0.044(2) 0.0089(15) 0.0069(17) -0.0045(15)
O2 0.0603(19) 0.0512(17) 0.0393(18) -0.0043(13) 0.0075(14) -0.0002(14)
O3 0.0438(17) 0.0445(16) 0.0518(19) 0.0019(13) 0.0117(14) -0.0080(13)
C15 0.051(3) 0.042(2) 0.056(3) -0.006(2) 0.015(2) 0.000(2)
O5 0.0469(18) 0.0443(16) 0.0527(19) 0.0054(14) 0.0019(14) 0.0021(13)
C12 0.045(3) 0.051(3) 0.066(3) 0.016(2) 0.008(2) 0.002(2)
C11 0.039(2) 0.037(2) 0.062(3) 0.003(2) 0.015(2) 0.0021(19)
C1 0.056(3) 0.056(3) 0.055(3) 0.017(2) 0.009(2) -0.005(2)
C7 0.046(3) 0.053(3) 0.055(3) -0.004(2) 0.014(2) -0.006(2)
C10 0.040(2) 0.038(2) 0.051(3) 0.0057(19) 0.014(2) 0.0009(18)
C8 0.072(3) 0.051(3) 0.089(4) -0.014(3) 0.020(3) -0.012(2)
C13 0.051(3) 0.035(2) 0.089(4) 0.002(2) 0.013(3) 0.006(2)
C14 0.059(3) 0.039(2) 0.075(4) -0.005(2) 0.017(3) 0.000(2)
C3 0.077(4) 0.049(3) 0.094(4) 0.012(3) 0.036(3) -0.001(3)
C2 0.078(4) 0.073(3) 0.054(3) 0.003(2) 0.024(3) -0.012(3)
C9 0.049(3) 0.076(3) 0.073(4) 0.003(3) 0.008(3) -0.001(2)
C5 0.147(6) 0.107(5) 0.065(4) 0.005(4) 0.037(4) 0.046(5)
C16 0.085(4) 0.060(3) 0.109(5) 0.003(3) -0.003(4) 0.017(3)
C4 0.179(8) 0.185(8) 0.046(4) -0.035(4) -0.019(4) 0.111(7)
C6 0.108(5) 0.093(4) 0.046(3) 0.002(3) 0.001(3) 0.020(4)

loop_
_atom_type_symbol
_atom_type_description
_atom_type_scat_dispersion_real
_atom_type_scat_dispersion_imag
_atom_type_scat_source
C C 0.0033 0.0016 'International Tables Vol C Tables 4.2.6.8 and 6.1.1.4'
H H 0.0000 0.0000 'International Tables Vol C Tables 4.2.6.8 and 6.1.1.4'
O O 0.0106 0.0060 'International Tables Vol C Tables 4.2.6.8 and 6.1.1.4'
Ti Ti 0.2776 0.4457 'International Tables Vol C Tables 4.2.6.8 and 6.1.1.4'

loop_
_geom_angle_atom_site_label_1
_geom_angle_atom_site_label_2
_geom_angle_atom_site_label_3
_geom_angle
_geom_angle_site_symmetry_1
_geom_angle_site_symmetry_3
O2 Ti1 O3 101.98(13) . .
O2 Ti1 O5 97.23(13) . 3_566
O3 Ti1 O5 102.15(13) . 3_566
O2 Ti1 O4 108.30(13) . .
O3 Ti1 O4 90.47(12) . .
O5 Ti1 O4 148.54(12) 3_566 .
O2 Ti1 O4 168.30(12) . 3_566
O3 Ti1 O4 89.62(11) . 3_566
O5 Ti1 O4 78.60(12) 3_566 3_566
O4 Ti1 O4 72.72(11) . 3_566
O2 Ti1 O1 88.66(14) . .
O3 Ti1 O1 165.44(14) . .
O5 Ti1 O1 86.12(12) 3_566 .
O4 Ti1 O1 76.63(12) . .
O4 Ti1 O1 80.20(12) 3_566 .
O2 Ti1 Ti1 144.46(11) . 3_566
O3 Ti1 Ti1 90.05(10) . 3_566
O5 Ti1 Ti1 112.92(10) 3_566 3_566
O4 Ti1 Ti1 37.48(7) . 3_566
O4 Ti1 Ti1 35.24(7) 3_566 3_566
O1 Ti1 Ti1 75.63(10) . 3_566
C10 O4 Ti1 136.7(3) . .
C10 O4 Ti1 112.9(2) . 3_566
Ti1 O4 Ti1 107.28(11) . 3_566
C1 O1 Ti1 132.0(3) . .
C1 O1 H2 109(3) . .
Ti1 O1 H2 108(3) . .
C4 O2 Ti1 158.7(4) . .
C7 O3 Ti1 138.4(3) . .
C10 C15 C14 118.7(5) . .
C10 C15 H15 120.7 . .
C14 C15 H15 120.7 . .
C11 O5 Ti1 118.5(3) . 3_566
C13 C12 C11 119.9(5) . .
C13 C12 H12 120.1 . .
C11 C12 H12 120.1 . .
O5 C11 C10 116.9(4) . .
O5 C11 C12 124.2(4) . .
C10 C11 C12 119.0(4) . .
O1 C1 C3 111.7(4) . .
O1 C1 C2 108.9(4) . .
C3 C1 C2 111.5(4) . .
O1 C1 H1A 108.2 . .
C3 C1 H1A 108.2 . .
C2 C1 H1A 108.2 . .
O3 C7 C9 109.9(4) . .
O3 C7 C8 109.6(4) . .
C9 C7 C8 113.5(4) . .
O3 C7 H7 107.9 . .
C9 C7 H7 107.9 . .
C8 C7 H7 107.9 . .
O4 C10 C15 125.6(4) . .
O4 C10 C11 113.0(4) . .
C15 C10 C11 121.4(4) . .
C7 C8 H8C 109.5 . .
C7 C8 H8A 109.5 . .
H8C C8 H8A 109.5 . .
C7 C8 H8B 109.5 . .
H8C C8 H8B 109.5 . .
H8A C8 H8B 109.5 . .
C14 C13 C12 119.9(4) . .
C14 C13 C16 119.5(5) . .
C12 C13 C16 120.6(5) . .
C13 C14 C15 121.2(4) . .
C13 C14 H14 119.4 . .
C15 C14 H14 119.4 . .
C1 C3 H3A 109.5 . .
C1 C3 H3B 109.5 . .
H3A C3 H3B 109.5 . .
C1 C3 H3C 109.5 . .
H3A C3 H3C 109.5 . .
H3B C3 H3C 109.5 . .
C1 C2 H2A 109.5 . .
C1 C2 H2C 109.5 . .
H2A C2 H2C 109.5 . .
C1 C2 H2B 109.5 . .
H2A C2 H2B 109.5 . .
H2C C2 H2B 109.5 . .
C7 C9 H9B 109.5 . .
C7 C9 H9A 109.5 . .
H9B C9 H9A 109.5 . .
C7 C9 H9C 109.5 . .
H9B C9 H9C 109.5 . .
H9A C9 H9C 109.5 . .
C4 C5 H5C 109.5 . .
C4 C5 H5A 109.5 . .
H5C C5 H5A 109.5 . .
C4 C5 H5B 109.5 . .
H5C C5 H5B 109.5 . .
H5A C5 H5B 109.5 . .
C13 C16 H16A 109.5 . .
C13 C16 H16B 109.5 . .
H16A C16 H16B 109.5 . .
C13 C16 H16C 109.5 . .
H16A C16 H16C 109.5 . .
H16B C16 H16C 109.5 . .
C5 C4 O2 118.9(6) . .
C5 C4 C6 126.6(6) . .
O2 C4 C6 114.1(5) . .
C5 C4 H4 92.0 . .
O2 C4 H4 92.0 . .
C6 C4 H4 92.0 . .
C4 C6 H6B 109.5 . .
C4 C6 H6A 109.5 . .
H6B C6 H6A 109.5 . .
C4 C6 H6C 109.5 . .
H6B C6 H6C 109.5 . .
H6A C6 H6C 109.5 . .

loop_
_geom_bond_atom_site_label_1
_geom_bond_atom_site_label_2
_geom_bond_distance
_geom_bond_site_symmetry_2
Ti1 O2 1.767(3) .
Ti1 O3 1.829(3) .
Ti1 O5 1.903(3) 3_566
Ti1 O4 1.997(3) .
Ti1 O4 2.106(3) 3_566
Ti1 O1 2.245(3) .
Ti1 Ti1 3.3050(16) 3_566
O4 C10 1.371(5) .
O4 Ti1 2.106(3) 3_566
O1 C1 1.444(5) .
O1 H2 0.75(4) .
O2 C4 1.396(6) .
O3 C7 1.441(5) .
C15 C10 1.379(6) .
C15 C14 1.392(6) .
C15 H15 0.9500 .
O5 C11 1.356(5) .
O5 Ti1 1.903(3) 3_566
C12 C13 1.395(7) .
C12 C11 1.396(6) .
C12 H12 0.9500 .
C11 C10 1.394(6) .
C1 C3 1.504(7) .
C1 C2 1.523(6) .
C1 H1A 1.0000 .
C7 C9 1.505(7) .
C7 C8 1.518(6) .
C7 H7 1.0000 .
C8 H8C 0.9800 .
C8 H8A 0.9800 .
C8 H8B 0.9800 .
C13 C14 1.371(7) .
C13 C16 1.511(6) .
C14 H14 0.9500 .
C3 H3A 0.9800 .
C3 H3B 0.9800 .
C3 H3C 0.9800 .
C2 H2A 0.9800 .
C2 H2C 0.9800 .
C2 H2B 0.9800 .
C9 H9B 0.9800 .
C9 H9A 0.9800 .
C9 H9C 0.9800 .
C5 C4 1.362(8) .
C5 H5C 0.9800 .
C5 H5A 0.9800 .
C5 H5B 0.9800 .
C16 H16A 0.9800 .
C16 H16B 0.9800 .
C16 H16C 0.9800 .
C4 C6 1.433(8) .
C4 H4 1.0000 .
C6 H6B 0.9800 .
C6 H6A 0.9800 .
C6 H6C 0.9800 .

loop_
_geom_hbond_atom_site_label_D
_geom_hbond_atom_site_label_H
_geom_hbond_atom_site_label_A
_geom_hbond_distance_DH
_geom_hbond_distance_HA
_geom_hbond_distance_DA
_geom_hbond_angle_DHA
_geom_hbond_site_symmetry_A
O1 H2 O3 0.75(4) 2.05(4) 2.772(5) 165(4) 3_566
